data_2225482
loop_
_publ_author_name
'Pereira Silva, P. S.'
'Parveen, Mehtab'
'Khanam, Zakia'
'Ali, Akhtar'
'Ramos Silva, M.'

_publ_section_title
;
 6,8-Diiodo-5,7-dimethoxy-4-methylcoumarin
;
_journal_coeditor_code BT5225
_journal_issue 4
_journal_name_full 'Acta Crystallographica Section E'
_journal_page_first o988
_journal_paper_doi 10.1107/S1600536810011360
_journal_volume 66
_journal_year 2010
_chemical_formula_iupac 'C12 H10 I2 O4'
_chemical_formula_moiety 'C12 H10 I2 O4'
_chemical_formula_sum 'C12 H10 I2 O4'
_chemical_formula_weight 472.00
_chemical_melting_point 490
_chemical_name_common
;
6,8-Diiodo-5,7-dimethoxy-4-methylcoumarin
;
_chemical_name_systematic
;
6,8-diiodo-5,7-dimethoxy-4-methyl-2<i>H</i>-chromen-2-one
;
_space_group_IT_number 14
_symmetry_cell_setting monoclinic
_symmetry_space_group_name_Hall '-P 2ybc'
_symmetry_space_group_name_H-M 'P 1 21/c 1'
_atom_sites_solution_hydrogens geom
_atom_sites_solution_primary direct
_atom_sites_solution_secondary difmap
_cell_angle_alpha 90.00
_cell_angle_beta 125.3950(10)
_cell_angle_gamma 90.00
_cell_formula_units_Z 4
_cell_length_a 10.8681(2)
_cell_length_b 9.1179(2)
_cell_length_c 17.2315(3)
_cell_measurement_reflns_used 7934
_cell_measurement_temperature 293(2)
_cell_measurement_theta_max 29.4683
_cell_measurement_theta_min 2.4437
_cell_volume 1391.95(5)
_computing_cell_refinement 'SAINT (Bruker, 2003)'
_computing_data_collection 'APEX2 (Bruker, 2003)'
_computing_data_reduction 'SAINT (Bruker, 2003)'
_computing_molecular_graphics 'PLATON (Spek, 2009)'
_computing_publication_material 'SHELXL97 (Sheldrick, 2008)'
_computing_structure_refinement 'SHELXL97 (Sheldrick, 2008)'
_computing_structure_solution 'SHELXS97 (Sheldrick, 2008)'
_diffrn_ambient_temperature 293(2)
_diffrn_measured_fraction_theta_full 1.000
_diffrn_measured_fraction_theta_max 0.997
_diffrn_measurement_device_type 'Bruker APEXII CCD area-detector'
_diffrn_measurement_method '\f and \w'
_diffrn_radiation_monochromator graphite
_diffrn_radiation_source 'fine-focus sealed tube'
_diffrn_radiation_type MoK\a
_diffrn_radiation_wavelength 0.71073
_diffrn_reflns_av_R_equivalents 0.0219
_diffrn_reflns_av_sigmaI/netI 0.0129
_diffrn_reflns_limit_h_max 15
_diffrn_reflns_limit_h_min -14
_diffrn_reflns_limit_k_max 12
_diffrn_reflns_limit_k_min -12
_diffrn_reflns_limit_l_max 23
_diffrn_reflns_limit_l_min -24
_diffrn_reflns_number 27048
_diffrn_reflns_theta_full 25.00
_diffrn_reflns_theta_max 29.69
_diffrn_reflns_theta_min 2.30
_diffrn_standards_interval_count 0
_diffrn_standards_interval_time 0
_diffrn_standards_number 0
_exptl_absorpt_coefficient_mu 4.521
_exptl_absorpt_correction_T_max 0.485
_exptl_absorpt_correction_T_min 0.396
_exptl_absorpt_correction_type multi-scan
_exptl_absorpt_process_details '(SADABS; Sheldrick, 2003)'
_exptl_crystal_colour 'pale yellow'
_exptl_crystal_density_diffrn 2.252
_exptl_crystal_density_method 'not measured'
_exptl_crystal_description 'irregular block'
_exptl_crystal_F_000 880
_exptl_crystal_size_max 0.30
_exptl_crystal_size_mid 0.24
_exptl_crystal_size_min 0.16
_refine_diff_density_max 0.705
_refine_diff_density_min -0.960
_refine_ls_extinction_method none
_refine_ls_goodness_of_fit_ref 1.059
_refine_ls_hydrogen_treatment constr
_refine_ls_matrix_type full
_refine_ls_number_parameters 166
_refine_ls_number_reflns 3928
_refine_ls_number_restraints 0
_refine_ls_restrained_S_all 1.059
_refine_ls_R_factor_all 0.0275
_refine_ls_R_factor_gt 0.0229
_refine_ls_shift/su_max 0.001
_refine_ls_shift/su_mean 0.000
_refine_ls_structure_factor_coef Fsqd
_refine_ls_weighting_details 'calc w=1/[\s^2^(Fo^2^)+(0.0226P)^2^+1.1738P] where P=(Fo^2^+2Fc^2^)/3'
_refine_ls_weighting_scheme calc
_refine_ls_wR_factor_gt 0.0528
_refine_ls_wR_factor_ref 0.0548
_reflns_number_gt 3453
_reflns_number_total 3928
_reflns_threshold_expression I>2\s(I)
_cod_data_source_file bt5225.cif
_cod_data_source_block I
_cod_original_sg_symbol_H-M 'P 21/c'
_cod_database_code 2225482
_cod_database_fobs_code 2225482

loop_
_symmetry_equiv_pos_as_xyz
'x, y, z'
'-x, y+1/2, -z+1/2'
'-x, -y, -z'
'x, -y-1/2, z-1/2'

loop_
_atom_site_type_symbol
_atom_site_label
_atom_site_fract_x
_atom_site_fract_y
_atom_site_fract_z
_atom_site_U_iso_or_equiv
_atom_site_adp_type
_atom_site_calc_flag
_atom_site_refinement_flags
_atom_site_occupancy
_atom_site_disorder_assembly
_atom_site_disorder_group
I I1 0.51053(2) 0.82363(2) 0.156895(15) 0.05749(7) Uani d . 1 . .
I I2 0.11277(2) 0.593603(19) 0.266073(13) 0.04546(6) Uani d . 1 . .
O O1 0.06827(19) 0.35475(17) 0.12276(12) 0.0353(3) Uani d . 1 . .
O O2 -0.0507(2) 0.1432(2) 0.07590(17) 0.0548(5) Uani d . 1 . .
O O3 0.39384(18) 0.53122(19) 0.03873(12) 0.0383(4) Uani d . 1 . .
O O4 0.3379(2) 0.79647(18) 0.25451(12) 0.0434(4) Uani d . 1 . .
C C8 0.1966(3) 0.5766(2) 0.18397(16) 0.0317(4) Uani d . 1 . .
C C7 0.2959(3) 0.6823(2) 0.19268(16) 0.0337(5) Uani d . 1 . .
C C6 0.3586(3) 0.6668(2) 0.14197(17) 0.0352(5) Uani d . 1 . .
C C5 0.3273(2) 0.5453(3) 0.08510(15) 0.0318(4) Uani d . 1 . .
C C10 0.2315(2) 0.4324(2) 0.07795(15) 0.0297(4) Uani d . 1 . .
C C9 0.1647(2) 0.4549(2) 0.12598(15) 0.0294(4) Uani d . 1 . .
C C4 0.2056(3) 0.2920(2) 0.03026(16) 0.0352(5) Uani d . 1 . .
C C3 0.1095(3) 0.1972(3) 0.02911(18) 0.0395(5) Uani d . 1 . .
H H3 0.0905 0.1087 -0.0028 0.047 Uiso calc R 1 . .
C C2 0.0351(3) 0.2248(3) 0.07400(18) 0.0379(5) Uani d . 1 . .
C C13 0.2462(4) 0.9256(3) 0.2126(2) 0.0621(8) Uani d . 1 . .
H H13A 0.2393 0.9513 0.1562 0.093 Uiso calc R 1 . .
H H13B 0.2911 1.0051 0.2573 0.093 Uiso calc R 1 . .
H H13C 0.1470 0.9066 0.1964 0.093 Uiso calc R 1 . .
C C12 0.3139(3) 0.6047(3) -0.05204(19) 0.0497(6) Uani d . 1 . .
H H12A 0.2153 0.5623 -0.0936 0.075 Uiso calc R 1 . .
H H12B 0.3687 0.5937 -0.0797 0.075 Uiso calc R 1 . .
H H12C 0.3044 0.7070 -0.0433 0.075 Uiso calc R 1 . .
C C11 0.2873(4) 0.2436(3) -0.0117(2) 0.0582(8) Uani d . 1 . .
H H11A 0.2607 0.1440 -0.0331 0.087 Uiso calc R 1 . .
H H11B 0.3942 0.2502 0.0357 0.087 Uiso calc R 1 . .
H H11C 0.2592 0.3057 -0.0646 0.087 Uiso calc R 1 . .

loop_
_atom_site_aniso_label
_atom_site_aniso_U_11
_atom_site_aniso_U_22
_atom_site_aniso_U_33
_atom_site_aniso_U_12
_atom_site_aniso_U_13
_atom_site_aniso_U_23
I1 0.05881(12) 0.05243(11) 0.06135(13) -0.02587(9) 0.03486(10) -0.01030(8)
I2 0.05746(11) 0.04523(10) 0.04782(10) -0.00537(7) 0.03859(9) -0.01056(7)
O1 0.0400(9) 0.0303(7) 0.0438(9) -0.0055(6) 0.0290(8) -0.0069(7)
O2 0.0650(13) 0.0391(9) 0.0823(15) -0.0165(9) 0.0552(12) -0.0145(10)
O3 0.0370(8) 0.0458(9) 0.0384(9) 0.0023(7) 0.0255(8) 0.0035(7)
O4 0.0572(11) 0.0325(8) 0.0355(9) -0.0062(8) 0.0239(8) -0.0092(7)
C8 0.0355(11) 0.0304(10) 0.0307(10) 0.0031(8) 0.0200(9) -0.0015(8)
C7 0.0380(12) 0.0277(10) 0.0286(10) -0.0006(8) 0.0154(9) -0.0023(8)
C6 0.0355(11) 0.0325(11) 0.0330(11) -0.0057(9) 0.0172(10) 0.0007(9)
C5 0.0299(10) 0.0357(11) 0.0291(10) 0.0019(8) 0.0167(9) 0.0032(8)
C10 0.0307(10) 0.0294(10) 0.0271(10) 0.0008(8) 0.0157(9) -0.0008(8)
C9 0.0293(10) 0.0280(9) 0.0296(10) 0.0003(8) 0.0162(9) -0.0005(8)
C4 0.0400(12) 0.0334(11) 0.0338(11) 0.0017(9) 0.0224(10) -0.0036(9)
C3 0.0477(14) 0.0299(11) 0.0453(13) -0.0041(10) 0.0294(12) -0.0077(9)
C2 0.0409(12) 0.0290(10) 0.0453(13) -0.0031(9) 0.0257(11) -0.0049(9)
C13 0.093(2) 0.0340(13) 0.0625(19) 0.0072(15) 0.0471(19) -0.0025(12)
C12 0.0480(15) 0.0696(18) 0.0379(13) 0.0039(13) 0.0285(12) 0.0077(12)
C11 0.078(2) 0.0493(16) 0.077(2) -0.0089(15) 0.0618(19) -0.0206(15)

loop_
_atom_type_symbol
_atom_type_description
_atom_type_scat_dispersion_real
_atom_type_scat_dispersion_imag
_atom_type_scat_source
C C 0.0033 0.0016 'International Tables Vol C Tables 4.2.6.8 and 6.1.1.4'
H H 0.0000 0.0000 'International Tables Vol C Tables 4.2.6.8 and 6.1.1.4'
I I -0.4742 1.8119 'International Tables Vol C Tables 4.2.6.8 and 6.1.1.4'
O O 0.0106 0.0060 'International Tables Vol C Tables 4.2.6.8 and 6.1.1.4'

loop_
_geom_angle_atom_site_label_1
_geom_angle_atom_site_label_2
_geom_angle_atom_site_label_3
_geom_angle_site_symmetry_1
_geom_angle_site_symmetry_3
_geom_angle
_geom_angle_publ_flag
C9 O1 C2 . . 121.60(18) ?
C5 O3 C12 . . 113.74(18) ?
C7 O4 C13 . . 114.3(2) ?
C7 C8 C9 . . 118.9(2) ?
C7 C8 I2 . . 119.53(16) ?
C9 C8 I2 . . 121.34(16) ?
O4 C7 C8 . . 120.0(2) ?
O4 C7 C6 . . 120.2(2) ?
C8 C7 C6 . . 119.6(2) ?
C5 C6 C7 . . 121.1(2) ?
C5 C6 I1 . . 119.26(17) ?
C7 C6 I1 . . 119.58(16) ?
O3 C5 C6 . . 119.7(2) ?
O3 C5 C10 . . 119.6(2) ?
C6 C5 C10 . . 120.6(2) ?
C9 C10 C5 . . 116.74(19) ?
C9 C10 C4 . . 117.8(2) ?
C5 C10 C4 . . 125.4(2) ?
O1 C9 C10 . . 121.85(19) ?
O1 C9 C8 . . 115.25(19) ?
C10 C9 C8 . . 122.8(2) ?
C3 C4 C10 . . 117.8(2) ?
C3 C4 C11 . . 118.3(2) ?
C10 C4 C11 . . 123.7(2) ?
C4 C3 C2 . . 123.8(2) ?
C4 C3 H3 . . 118.1 ?
C2 C3 H3 . . 118.1 ?
O2 C2 O1 . . 116.6(2) ?
O2 C2 C3 . . 126.5(2) ?
O1 C2 C3 . . 116.9(2) ?
O4 C13 H13A . . 109.5 ?
O4 C13 H13B . . 109.5 ?
H13A C13 H13B . . 109.5 ?
O4 C13 H13C . . 109.5 ?
H13A C13 H13C . . 109.5 ?
H13B C13 H13C . . 109.5 ?
O3 C12 H12A . . 109.5 ?
O3 C12 H12B . . 109.5 ?
H12A C12 H12B . . 109.5 ?
O3 C12 H12C . . 109.5 ?
H12A C12 H12C . . 109.5 ?
H12B C12 H12C . . 109.5 ?
C4 C11 H11A . . 109.5 ?
C4 C11 H11B . . 109.5 ?
H11A C11 H11B . . 109.5 ?
C4 C11 H11C . . 109.5 ?
H11A C11 H11C . . 109.5 ?
H11B C11 H11C . . 109.5 ?

loop_
_geom_bond_atom_site_label_1
_geom_bond_atom_site_label_2
_geom_bond_site_symmetry_2
_geom_bond_distance
_geom_bond_publ_flag
I1 C6 . 2.084(2) ?
I2 C8 . 2.085(2) ?
O1 C9 . 1.367(3) ?
O1 C2 . 1.375(3) ?
O2 C2 . 1.208(3) ?
O3 C5 . 1.359(3) ?
O3 C12 . 1.441(3) ?
O4 C7 . 1.365(3) ?
O4 C13 . 1.438(3) ?
C8 C7 . 1.389(3) ?
C8 C9 . 1.396(3) ?
C7 C6 . 1.392(3) ?
C6 C5 . 1.385(3) ?
C5 C10 . 1.418(3) ?
C10 C9 . 1.397(3) ?
C10 C4 . 1.458(3) ?
C4 C3 . 1.347(3) ?
C4 C11 . 1.500(3) ?
C3 C2 . 1.428(3) ?
C3 H3 . 0.9300 ?
C13 H13A . 0.9600 ?
C13 H13B . 0.9600 ?
C13 H13C . 0.9600 ?
C12 H12A . 0.9600 ?
C12 H12B . 0.9600 ?
C12 H12C . 0.9600 ?
C11 H11A . 0.9600 ?
C11 H11B . 0.9600 ?
C11 H11C . 0.9600 ?

loop_
_geom_hbond_atom_site_label_D
_geom_hbond_atom_site_label_H
_geom_hbond_atom_site_label_A
_geom_hbond_site_symmetry_A
_geom_hbond_distance_DH
_geom_hbond_distance_HA
_geom_hbond_distance_DA
_geom_hbond_angle_DHA
C3 H3 O2 3 0.93 2.53 3.460(3) 175.1

loop_
_geom_torsion_atom_site_label_1
_geom_torsion_atom_site_label_2
_geom_torsion_atom_site_label_3
_geom_torsion_atom_site_label_4
_geom_torsion_site_symmetry_1
_geom_torsion_site_symmetry_2
_geom_torsion_site_symmetry_3
_geom_torsion_site_symmetry_4
_geom_torsion
_geom_torsion_publ_flag
C13 O4 C7 C8 . . . . -92.8(3) ?
C13 O4 C7 C6 . . . . 90.7(3) ?
C9 C8 C7 O4 . . . . -175.0(2) ?
I2 C8 C7 O4 . . . . -0.1(3) ?
C9 C8 C7 C6 . . . . 1.5(3) ?
I2 C8 C7 C6 . . . . 176.40(17) ?
O4 C7 C6 C5 . . . . 174.5(2) ?
C8 C7 C6 C5 . . . . -2.0(3) ?
O4 C7 C6 I1 . . . . -2.4(3) ?
C8 C7 C6 I1 . . . . -178.96(17) ?
C12 O3 C5 C6 . . . . -85.9(3) ?
C12 O3 C5 C10 . . . . 96.7(3) ?
C7 C6 C5 O3 . . . . -178.0(2) ?
I1 C6 C5 O3 . . . . -1.1(3) ?
C7 C6 C5 C10 . . . . -0.7(3) ?
I1 C6 C5 C10 . . . . 176.25(16) ?
O3 C5 C10 C9 . . . . -178.92(19) ?
C6 C5 C10 C9 . . . . 3.7(3) ?
O3 C5 C10 C4 . . . . 5.4(3) ?
C6 C5 C10 C4 . . . . -171.9(2) ?
C2 O1 C9 C10 . . . . 1.7(3) ?
C2 O1 C9 C8 . . . . -175.3(2) ?
C5 C10 C9 O1 . . . . 178.85(19) ?
C4 C10 C9 O1 . . . . -5.2(3) ?
C5 C10 C9 C8 . . . . -4.3(3) ?
C4 C10 C9 C8 . . . . 171.7(2) ?
C7 C8 C9 O1 . . . . 178.8(2) ?
I2 C8 C9 O1 . . . . 4.0(3) ?
C7 C8 C9 C10 . . . . 1.7(3) ?
I2 C8 C9 C10 . . . . -173.05(16) ?
C9 C10 C4 C3 . . . . 5.1(3) ?
C5 C10 C4 C3 . . . . -179.3(2) ?
C9 C10 C4 C11 . . . . -170.8(3) ?
C5 C10 C4 C11 . . . . 4.8(4) ?
C10 C4 C3 C2 . . . . -1.8(4) ?
C11 C4 C3 C2 . . . . 174.3(3) ?
C9 O1 C2 O2 . . . . 179.6(2) ?
C9 O1 C2 C3 . . . . 1.7(3) ?
C4 C3 C2 O2 . . . . -179.2(3) ?
C4 C3 C2 O1 . . . . -1.7(4) ?

loop_
_cod_related_entry_id
_cod_related_entry_database
_cod_related_entry_code
1 ChemSpider 24744781
